data_7123151
loop_
_publ_author_name
'Barman, Biswajit K.'
'Guru, Murali M.'
'Panda, Gaurav K.'
'Maji, Biplab'
'Vijayaraghavan, Ratheesh'

_publ_section_title
;
 Pyrene affixed triazoles: A new class of molecular semiconductors for
 robust, non-volatile resistive memory devices
;
_journal_name_full 'Chemical Communications'
_journal_paper_doi 10.1039/C8CC10185J
_journal_year 2019
_chemical_formula_moiety 'C41 H25 N3'
_chemical_formula_sum 'C41 H25 N3'
_chemical_formula_weight 559.64
_space_group_crystal_system monoclinic
_space_group_IT_number 9
_space_group_name_Hall 'C -2yc'
_space_group_name_H-M_alt 'C 1 c 1'
_symmetry_space_group_name_Hall 'C -2yc'
_symmetry_space_group_name_H-M 'C 1 c 1'
_atom_sites_solution_hydrogens geom
_atom_sites_solution_primary dual
_audit_creation_date 2018-10-09
_audit_creation_method
;
Olex2 1.2
(compiled 2018.05.29 svn.r3508 for OlexSys, GUI svn.r5506)
;
_audit_update_record
;
2018-10-09 deposited with the CCDC.    2019-03-18 downloaded from the CCDC.
;
_cell_angle_alpha 90
_cell_angle_beta 96.230(5)
_cell_angle_gamma 90
_cell_formula_units_Z 4
_cell_length_a 12.1102(8)
_cell_length_b 10.0420(5)
_cell_length_c 22.5616(11)
_cell_measurement_reflns_used 4478
_cell_measurement_temperature 100.00(10)
_cell_measurement_theta_max 27.1930
_cell_measurement_theta_min 2.7030
_cell_volume 2727.5(3)
_computing_cell_refinement 'CrysAlisPro 1.171.38.43f (Rigaku OD, 2015)'
_computing_data_collection 'CrysAlisPro 1.171.38.43f (Rigaku OD, 2015)'
_computing_data_reduction 'CrysAlisPro 1.171.38.43f (Rigaku OD, 2015)'
_computing_molecular_graphics 'Olex2 (Dolomanov et al., 2009)'
_computing_publication_material 'Olex2 (Dolomanov et al., 2009)'
_computing_structure_refinement 'ShelXL (Sheldrick, 2015)'
_computing_structure_solution 'ShelXT (Sheldrick, 2015)'
_diffrn_ambient_environment N~2~
_diffrn_ambient_temperature 100.00(10)
_diffrn_detector 'CCD plate'
_diffrn_detector_area_resol_mean 7.9580
_diffrn_detector_type Eos
_diffrn_measured_fraction_theta_full 1.000
_diffrn_measured_fraction_theta_max 0.911
_diffrn_measurement_details
;
List of Runs (angles in degrees, time in seconds):

  # Type    Start    End  Width  t~exp~   \w     \q     \k     \f   Frames
#--------------------------------------------------------------------------
  1  \w    -11.00 104.00   1.00   48.08    --   27.17  57.00 150.00  115
  2  \w    -50.00  66.00   1.00   48.08    --   27.17 -57.00 -90.00  116
  3  \w    -20.00  30.00   1.00   48.08    --  -25.76 -99.00   0.00   50
  4  \w     35.00 124.00   1.00   48.08    --   27.17 178.00-150.00   89
  5  \w    -11.00  14.00   1.00   48.08    --   27.17  57.00-120.00   25
  6  \w    -11.00 104.00   1.00   48.08    --   27.17  57.00 -30.00  115
;
_diffrn_measurement_device 'four-circle diffractometer'
_diffrn_measurement_device_type 'SuperNova, Dual, Cu at zero, Eos'
_diffrn_measurement_method '\w scans'
_diffrn_orient_matrix_type 'CrysAlisPro convention (1999,Acta A55,543-557)'
_diffrn_orient_matrix_UB_11 -0.0547955000
_diffrn_orient_matrix_UB_12 -0.0163597000
_diffrn_orient_matrix_UB_13 -0.0121602000
_diffrn_orient_matrix_UB_21 0.0063459000
_diffrn_orient_matrix_UB_22 -0.0645777000
_diffrn_orient_matrix_UB_23 0.0126173000
_diffrn_orient_matrix_UB_31 -0.0206784000
_diffrn_orient_matrix_UB_32 0.0233041000
_diffrn_orient_matrix_UB_33 0.0263621000
_diffrn_radiation_monochromator mirror
_diffrn_radiation_probe x-ray
_diffrn_radiation_type MoK\a
_diffrn_radiation_wavelength 0.71073
_diffrn_reflns_av_R_equivalents 0.0218
_diffrn_reflns_av_unetI/netI 0.0331
_diffrn_reflns_Laue_measured_fraction_full 1.000
_diffrn_reflns_Laue_measured_fraction_max 0.911
_diffrn_reflns_limit_h_max 15
_diffrn_reflns_limit_h_min -15
_diffrn_reflns_limit_k_max 12
_diffrn_reflns_limit_k_min -13
_diffrn_reflns_limit_l_max 28
_diffrn_reflns_limit_l_min -29
_diffrn_reflns_number 9394
_diffrn_reflns_point_group_measured_fraction_full 0.976
_diffrn_reflns_point_group_measured_fraction_max 0.861
_diffrn_reflns_theta_full 25.242
_diffrn_reflns_theta_max 27.571
_diffrn_reflns_theta_min 1.816
_diffrn_source 'micro-focus sealed X-ray tube'
_diffrn_source_type 'SuperNova (Mo) X-ray Source'
_exptl_absorpt_coefficient_mu 0.080
_exptl_absorpt_correction_T_max 1.00000
_exptl_absorpt_correction_T_min 0.78820
_exptl_absorpt_correction_type multi-scan
_exptl_absorpt_process_details
;
CrysAlisPro 1.171.38.43f (Rigaku Oxford Diffraction, 2015)
Empirical absorption correction using spherical harmonics,
 implemented in SCALE3 ABSPACK scaling algorithm.
;
_exptl_crystal_colour orange
_exptl_crystal_density_diffrn 1.363
_exptl_crystal_description block
_exptl_crystal_F_000 1168
_exptl_crystal_size_max 0.9
_exptl_crystal_size_mid 0.7
_exptl_crystal_size_min 0.5
_refine_diff_density_max 0.447
_refine_diff_density_min -0.278
_refine_diff_density_rms 0.056
_refine_ls_abs_structure_details
;
 Flack x determined using 1799 quotients [(I+)-(I-)]/[(I+)+(I-)]
 (Parsons, Flack and Wagner, Acta Cryst. B69 (2013) 249-259).
;
_refine_ls_abs_structure_Flack 0
_refine_ls_extinction_method none
_refine_ls_goodness_of_fit_ref 1.083
_refine_ls_hydrogen_treatment constr
_refine_ls_matrix_type full
_refine_ls_number_parameters 398
_refine_ls_number_reflns 5439
_refine_ls_number_restraints 2
_refine_ls_restrained_S_all 1.083
_refine_ls_R_factor_all 0.0623
_refine_ls_R_factor_gt 0.0528
_refine_ls_shift/su_max 0.000
_refine_ls_shift/su_mean 0.000
_refine_ls_structure_factor_coef Fsqd
_refine_ls_weighting_details 'w=1/[\s^2^(Fo^2^)+(0.0431P)^2^+5.7810P] where P=(Fo^2^+2Fc^2^)/3'
_refine_ls_weighting_scheme calc
_refine_ls_wR_factor_gt 0.1340
_refine_ls_wR_factor_ref 0.1425
_reflns_Friedel_coverage 0.889
_reflns_Friedel_fraction_full 0.952
_reflns_Friedel_fraction_max 0.811
_reflns_number_gt 4630
_reflns_number_total 5439
_reflns_threshold_expression 'I > 2\s(I)'
_cod_data_source_file c8cc10185j2.cif
_cod_data_source_block mmg59r
_cod_database_code 7123151
_shelx_shelxl_version_number 2016/6
_chemical_oxdiff_formula 'C H N'
_shelx_space_group_comment
;
The symmetry employed for this shelxl refinement is uniquely defined
by the following loop, which should always be used as a source of
symmetry information in preference to the above space-group names.
They are only intended as comments.
;
_reflns_odcompleteness_completeness 99.89
_reflns_odcompleteness_iscentric 1
_reflns_odcompleteness_theta 25.63
_olex2_refinement_description
;
1. Fixed Uiso
 At 1.2 times of:
  All C(H) groups
 At 1.5 times of:
  All C(H,H,H) groups
2.a Aromatic/amide H refined with riding coordinates:
 C006(H006), C008(H008), C00B(H00B), C00C(H00C), C00E(H00E), C00G(H00G),
 C00J(H00J), C00N(H00N), C00O(H00O), C00P(H00P), C00R(H00R), C00S(H00S),
 C00T(H00T), C00U(H00U), C00W(H00W), C00Y(H00Y), C00Z(H00Z), C012(H012),
 C014(H014), C015(H015), C016(H016), C018(H018)
2.b Idealised Me refined as rotating group:
 C017(H01A,H01B,H01C)
;
_olex2_date_sample_data_collection 2018-05-23
_olex2_submission_special_instructions 'No special instructions were received'
_oxdiff_exptl_absorpt_empirical_details
;
Empirical correction (ABSPACK) includes:
- Absorption correction using spherical harmonics
- Frame scaling
;
_oxdiff_exptl_absorpt_empirical_full_max 1.436
_oxdiff_exptl_absorpt_empirical_full_min 0.750

loop_
_space_group_symop_operation_xyz
'x, y, z'
'x, -y, z+1/2'
'x+1/2, y+1/2, z'
'x+1/2, -y+1/2, z+1/2'

loop_
_atom_site_label
_atom_site_type_symbol
_atom_site_fract_x
_atom_site_fract_y
_atom_site_fract_z
_atom_site_U_iso_or_equiv
_atom_site_adp_type
_atom_site_occupancy
_atom_site_site_symmetry_order
_atom_site_calc_flag
_atom_site_refinement_flags_posn
N001 N 0.5018(6) 0.1678(3) 0.5012(3) 0.0184(6) Uani 1 1 d .
C002 C 0.5656(5) 0.1375(6) 0.2936(2) 0.0174(12) Uani 1 1 d .
N003 N 0.5008(6) -0.0406(5) 0.5318(3) 0.0305(13) Uani 1 1 d .
C004 C 0.3465(4) 0.1081(6) 0.7452(3) 0.0159(11) Uani 1 1 d .
C005 C 0.5835(5) 0.1023(6) 0.3555(2) 0.0182(12) Uani 1 1 d .
C006 C 0.3860(5) 0.2247(6) 0.3059(3) 0.0192(12) Uani 1 1 d .
H006 H 0.320536 0.266430 0.290524 0.023 Uiso 1 1 calc R
C007 C 0.3633(5) 0.1403(7) 0.8077(2) 0.0206(13) Uani 1 1 d .
C008 C 0.7713(5) 0.0271(6) 0.3451(2) 0.0197(13) Uani 1 1 d .
H008 H 0.838916 -0.007255 0.361813 0.024 Uiso 1 1 calc R
C009 C 0.5010(5) 0.0839(6) 0.5504(3) 0.0249(13) Uani 1 1 d .
C00A C 0.4661(5) 0.1980(5) 0.2682(3) 0.0174(12) Uani 1 1 d .
C00B C 0.4005(5) 0.1914(6) 0.3654(3) 0.0220(13) Uani 1 1 d .
H00B H 0.344791 0.211035 0.389367 0.026 Uiso 1 1 calc R
C00C C 0.5474(5) 0.2243(7) 0.7973(2) 0.0225(13) Uani 1 1 d .
H00C H 0.613074 0.263056 0.814312 0.027 Uiso 1 1 calc R
C00D C 0.7549(5) 0.0587(6) 0.2813(3) 0.0192(13) Uani 1 1 d .
C00E C 0.2769(5) 0.1185(7) 0.8414(2) 0.0219(13) Uani 1 1 d .
H00E H 0.285939 0.141181 0.881652 0.026 Uiso 1 1 calc R
C00F C 0.4951(5) 0.1301(6) 0.3897(2) 0.0172(12) Uani 1 1 d .
C00G C 0.4653(5) 0.1970(6) 0.8319(3) 0.0222(14) Uani 1 1 d .
H00G H 0.476368 0.215982 0.872492 0.027 Uiso 1 1 calc R
N00H N 0.5030(6) -0.0389(5) 0.4703(3) 0.0304(14) Uani 1 1 d .
C00I C 0.5041(4) 0.1284(6) 0.6114(2) 0.0191(12) Uani 1 1 d .
C00J C 0.8411(5) 0.0375(6) 0.2459(3) 0.0201(12) Uani 1 1 d .
H00J H 0.909336 0.004992 0.262651 0.024 Uiso 1 1 calc R
C00K C 0.5336(5) 0.1936(6) 0.7339(2) 0.0172(12) Uani 1 1 d .
C00L C 0.2435(4) 0.0543(6) 0.7192(3) 0.0191(13) Uani 1 1 d .
C00M C 0.5011(8) 0.3109(3) 0.5005(4) 0.0261(7) Uani 1 1 d .
C00N C 0.6886(6) 0.0478(6) 0.3795(3) 0.0237(14) Uani 1 1 d .
H00N H 0.699851 0.026192 0.419806 0.028 Uiso 1 1 calc R
C00O C 0.1764(5) 0.0636(6) 0.8171(3) 0.0232(14) Uani 1 1 d .
H00O H 0.120192 0.047211 0.841176 0.028 Uiso 1 1 calc R
C00P C 0.3149(5) 0.0462(6) 0.6227(3) 0.0183(12) Uani 1 1 d .
H00P H 0.304465 0.022453 0.582606 0.022 Uiso 1 1 calc R
C00Q C 0.6378(4) 0.1415(6) 0.1956(3) 0.0164(12) Uani 1 1 d .
C00R C 0.8234(5) 0.0657(6) 0.1851(3) 0.0245(14) Uani 1 1 d .
H00R H 0.880750 0.051462 0.161587 0.029 Uiso 1 1 calc R
C00S C 0.5885(8) 0.3764(8) 0.4813(3) 0.043(2) Uani 1 1 d .
H00S H 0.647307 0.328924 0.468329 0.051 Uiso 1 1 calc R
C00T C 0.5324(5) 0.1984(6) 0.1709(3) 0.0186(12) Uani 1 1 d .
H00T H 0.519988 0.216177 0.130270 0.022 Uiso 1 1 calc R
C00U C 0.4524(5) 0.2255(6) 0.2062(2) 0.0164(12) Uani 1 1 d .
H00U H 0.386197 0.263459 0.189420 0.020 Uiso 1 1 calc R
C00V C 0.4190(4) 0.1036(6) 0.6471(2) 0.0144(11) Uani 1 1 d .
C00W C 0.1610(5) 0.0336(6) 0.7571(3) 0.0242(14) Uani 1 1 d .
H00W H 0.093173 -0.001686 0.741258 0.029 Uiso 1 1 calc R
C00X C 0.5036(5) 0.0852(6) 0.4539(2) 0.0163(11) Uani 1 1 d .
C00Y C 0.6028(5) 0.1926(6) 0.6370(3) 0.0181(12) Uani 1 1 d .
H00Y H 0.658291 0.213665 0.613139 0.022 Uiso 1 1 calc R
C00Z C 0.6167(5) 0.2240(6) 0.6968(2) 0.0179(12) Uani 1 1 d .
H00Z H 0.681661 0.265661 0.712909 0.022 Uiso 1 1 calc R
C010 C 0.6527(5) 0.1134(6) 0.2567(2) 0.0171(11) Uani 1 1 d .
C011 C 0.5897(12) 0.5129(10) 0.4810(4) 0.074(4) Uani 1 1 d .
C012 C 0.7231(5) 0.1142(7) 0.1590(3) 0.0229(13) Uani 1 1 d .
H012 H 0.711722 0.128687 0.118032 0.028 Uiso 1 1 calc R
C013 C 0.4320(4) 0.1347(6) 0.7083(2) 0.0151(11) Uani 1 1 d .
C014 C 0.2317(5) 0.0264(6) 0.6576(3) 0.0228(14) Uani 1 1 d .
H014 H 0.164213 -0.006928 0.640109 0.027 Uiso 1 1 calc R
C015 C 0.5052(17) 0.5858(6) 0.5005(6) 0.105(4) Uani 1 1 d .
H015 H 0.507894 0.678340 0.499979 0.126 Uiso 1 1 calc R
C016 C 0.4133(7) 0.3803(9) 0.5217(3) 0.045(2) Uani 1 1 d .
H016 H 0.354475 0.335520 0.536056 0.053 Uiso 1 1 calc R
C017 C 0.6606(5) 0.6106(6) 0.4640(2) 0.0467(14) Uani 1 1 d .
H01A H 0.736141 0.582150 0.473310 0.070 Uiso 1 1 calc GR
H01B H 0.648773 0.691604 0.484996 0.070 Uiso 1 1 calc GR
H01C H 0.645909 0.625705 0.421858 0.070 Uiso 1 1 calc GR
C018 C 0.4175(11) 0.5227(10) 0.5206(4) 0.077(4) Uani 1 1 d .
H018 H 0.359868 0.572160 0.533645 0.093 Uiso 1 1 calc R

loop_
_atom_site_aniso_label
_atom_site_aniso_U_11
_atom_site_aniso_U_22
_atom_site_aniso_U_33
_atom_site_aniso_U_23
_atom_site_aniso_U_13
_atom_site_aniso_U_12
N001 0.0242(13) 0.0147(13) 0.0168(12) 0.003(3) 0.0039(10) -0.004(3)
C002 0.025(3) 0.010(3) 0.018(3) -0.004(2) 0.005(2) -0.003(2)
N003 0.053(4) 0.020(3) 0.020(2) -0.002(2) 0.012(2) -0.005(2)
C004 0.015(3) 0.009(2) 0.024(3) 0.001(2) 0.002(2) 0.000(2)
C005 0.023(3) 0.016(3) 0.017(3) -0.004(2) 0.004(2) -0.004(2)
C006 0.021(3) 0.009(3) 0.026(3) -0.003(2) 0.000(2) 0.002(2)
C007 0.029(3) 0.023(3) 0.010(2) 0.000(2) 0.004(2) 0.003(3)
C008 0.027(3) 0.017(3) 0.014(3) 0.003(2) -0.003(2) -0.004(2)
C009 0.029(3) 0.019(3) 0.026(3) 0.008(3) -0.003(3) -0.002(3)
C00A 0.019(3) 0.007(2) 0.025(3) 0.002(2) -0.002(2) -0.002(2)
C00B 0.026(3) 0.020(3) 0.021(3) -0.001(2) 0.007(2) -0.007(3)
C00C 0.025(3) 0.023(3) 0.019(3) -0.002(2) -0.005(2) -0.002(3)
C00D 0.029(3) 0.012(3) 0.018(3) -0.003(2) 0.009(2) -0.004(2)
C00E 0.033(3) 0.020(3) 0.014(2) 0.000(2) 0.007(2) 0.006(3)
C00F 0.029(3) 0.012(3) 0.011(2) -0.001(2) 0.007(2) -0.005(2)
C00G 0.039(4) 0.015(3) 0.014(3) 0.003(2) 0.008(3) 0.006(3)
N00H 0.059(4) 0.016(3) 0.016(2) -0.0016(19) 0.003(2) -0.004(2)
C00I 0.016(3) 0.017(3) 0.023(3) 0.002(2) -0.001(2) 0.000(2)
C00J 0.015(3) 0.017(3) 0.029(3) 0.001(2) 0.004(2) 0.001(2)
C00K 0.017(3) 0.018(3) 0.017(3) 0.007(2) 0.002(2) 0.004(2)
C00L 0.009(2) 0.012(3) 0.035(3) 0.002(2) -0.004(2) 0.000(2)
C00M 0.043(2) 0.0158(16) 0.0174(15) 0.001(3) -0.0043(13) -0.003(4)
C00N 0.036(4) 0.020(3) 0.014(3) 0.000(2) 0.000(3) 0.000(3)
C00O 0.023(3) 0.023(3) 0.026(3) 0.004(3) 0.011(3) 0.004(3)
C00P 0.017(3) 0.015(3) 0.022(3) 0.000(2) -0.002(2) 0.000(2)
C00Q 0.017(3) 0.003(2) 0.030(3) -0.005(2) 0.005(2) -0.003(2)
C00R 0.026(3) 0.010(3) 0.041(4) -0.005(3) 0.016(3) -0.003(3)
C00S 0.072(5) 0.024(4) 0.029(3) 0.006(3) -0.010(3) -0.028(4)
C00T 0.017(3) 0.016(3) 0.022(3) 0.002(2) -0.005(2) -0.001(2)
C00U 0.016(3) 0.010(3) 0.024(3) -0.005(2) 0.003(2) -0.003(2)
C00V 0.016(3) 0.007(2) 0.021(3) 0.001(2) 0.001(2) 0.000(2)
C00W 0.021(3) 0.014(3) 0.037(4) 0.007(3) 0.005(3) 0.002(2)
C00X 0.020(3) 0.018(3) 0.013(2) 0.002(2) 0.011(2) 0.000(2)
C00Y 0.016(3) 0.014(3) 0.025(3) 0.004(2) 0.006(2) -0.006(2)
C00Z 0.013(3) 0.020(3) 0.021(3) 0.000(2) 0.002(2) 0.003(2)
C010 0.022(3) 0.013(3) 0.016(3) -0.004(2) 0.004(2) -0.006(2)
C011 0.148(11) 0.026(4) 0.042(5) 0.007(4) -0.015(6) -0.051(6)
C012 0.026(3) 0.013(3) 0.031(3) -0.005(2) 0.010(2) -0.004(3)
C013 0.012(2) 0.012(3) 0.021(3) 0.000(2) 0.000(2) 0.002(2)
C014 0.010(3) 0.015(3) 0.043(4) 0.006(3) 0.002(3) -0.006(2)
C015 0.222(11) 0.021(3) 0.055(4) 0.019(5) -0.062(5) -0.052(8)
C016 0.061(5) 0.043(5) 0.027(3) -0.007(3) -0.005(3) 0.020(4)
C017 0.057(3) 0.043(3) 0.039(3) 0.010(2) -0.004(2) -0.023(3)
C018 0.138(11) 0.042(5) 0.038(4) -0.025(4) -0.050(6) 0.050(6)

loop_
_atom_type_symbol
_atom_type_description
_atom_type_scat_dispersion_real
_atom_type_scat_dispersion_imag
_atom_type_scat_source
C C 0.0033 0.0016 'International Tables Vol C Tables 4.2.6.8 and 6.1.1.4'
H H 0.0000 0.0000 'International Tables Vol C Tables 4.2.6.8 and 6.1.1.4'
N N 0.0061 0.0033 'International Tables Vol C Tables 4.2.6.8 and 6.1.1.4'

loop_
_geom_angle_atom_site_label_1
_geom_angle_atom_site_label_2
_geom_angle_atom_site_label_3
_geom_angle
C009 N001 C00M 127.8(6)
C00X N001 C009 105.0(3)
C00X N001 C00M 127.2(6)
C00A C002 C005 122.1(5)
C00A C002 C010 119.1(5)
C010 C002 C005 118.7(5)
C009 N003 N00H 107.8(6)
C00L C004 C007 120.9(5)
C013 C004 C007 119.8(5)
C013 C004 C00L 119.3(5)
C002 C005 C00N 119.7(5)
C00F C005 C002 116.1(5)
C00F C005 C00N 124.1(5)
C00A C006 H006 119.0
C00B C006 H006 119.0
C00B C006 C00A 121.9(5)
C00E C007 C004 118.1(5)
C00E C007 C00G 122.2(5)
C00G C007 C004 119.6(5)
C00D C008 H008 119.9
C00N C008 H008 119.9
C00N C008 C00D 120.1(6)
N001 C009 C00I 124.8(6)
N003 C009 N001 108.7(5)
N003 C009 C00I 126.5(6)
C002 C00A C00U 119.1(5)
C006 C00A C002 117.3(5)
C006 C00A C00U 123.6(5)
C006 C00B H00B 119.5
C00F C00B C006 121.0(5)
C00F C00B H00B 119.5
C00G C00C H00C 119.7
C00G C00C C00K 120.7(6)
C00K C00C H00C 119.7
C00J C00D C008 119.9(6)
C00J C00D C010 120.8(5)
C010 C00D C008 119.3(5)
C007 C00E H00E 119.0
C007 C00E C00O 121.9(5)
C00O C00E H00E 119.0
C005 C00F C00X 119.2(5)
C00B C00F C005 121.5(5)
C00B C00F C00X 119.2(5)
C007 C00G H00G 119.3
C00C C00G C007 121.5(5)
C00C C00G H00G 119.3
C00X N00H N003 107.2(6)
C00V C00I C009 123.4(5)
C00V C00I C00Y 119.0(5)
C00Y C00I C009 117.5(5)
C00D C00J H00J 120.4
C00R C00J C00D 119.1(6)
C00R C00J H00J 120.4
C00Z C00K C00C 121.6(6)
C00Z C00K C013 119.3(5)
C013 C00K C00C 119.1(5)
C00W C00L C004 117.0(6)
C00W C00L C014 124.8(5)
C014 C00L C004 118.2(5)
C00S C00M N001 119.0(8)
C00S C00M C016 121.1(4)
C016 C00M N001 119.9(8)
C005 C00N H00N 119.2
C008 C00N C005 121.6(5)
C008 C00N H00N 119.2
C00E C00O H00O 120.3
C00W C00O C00E 119.5(6)
C00W C00O H00O 120.3
C00V C00P H00P 119.7
C014 C00P H00P 119.7
C014 C00P C00V 120.7(5)
C010 C00Q C00T 118.1(5)
C010 C00Q C012 120.7(5)
C012 C00Q C00T 121.2(5)
C00J C00R H00R 119.1
C012 C00R C00J 121.8(6)
C012 C00R H00R 119.1
C00M C00S H00S 120.2
C00M C00S C011 119.7(10)
C011 C00S H00S 120.2
C00Q C00T H00T 119.6
C00U C00T C00Q 120.7(5)
C00U C00T H00T 119.6
C00A C00U H00U 119.0
C00T C00U C00A 121.9(5)
C00T C00U H00U 119.0
C00I C00V C00P 121.3(5)
C00I C00V C013 121.0(5)
C013 C00V C00P 117.6(5)
C00L C00W H00W 118.7
C00O C00W C00L 122.6(6)
C00O C00W H00W 118.7
N001 C00X C00F 124.6(5)
N00H C00X N001 111.3(5)
N00H C00X C00F 123.8(5)
C00I C00Y H00Y 119.7
C00Z C00Y C00I 120.6(5)
C00Z C00Y H00Y 119.7
C00K C00Z H00Z 119.6
C00Y C00Z C00K 120.8(5)
C00Y C00Z H00Z 119.6
C00D C010 C002 120.5(5)
C00Q C010 C002 120.9(5)
C00Q C010 C00D 118.6(5)
C00S C011 C017 135.8(13)
C015 C011 C00S 121.6(10)
C015 C011 C017 102.6(10)
C00Q C012 H012 120.6
C00R C012 C00Q 118.8(6)
C00R C012 H012 120.6
C004 C013 C00K 119.4(5)
C00V C013 C004 121.4(5)
C00V C013 C00K 119.1(5)
C00L C014 H014 118.7
C00P C014 C00L 122.7(5)
C00P C014 H014 118.7
C011 C015 H015 120.1
C018 C015 C011 119.8(5)
C018 C015 H015 120.1
C00M C016 H016 121.2
C00M C016 C018 117.5(9)
C018 C016 H016 121.2
C011 C017 H01A 109.5
C011 C017 H01B 109.5
C011 C017 H01C 109.5
H01A C017 H01B 109.5
H01A C017 H01C 109.5
H01B C017 H01C 109.5
C015 C018 C016 120.2(10)
C015 C018 H018 119.9
C016 C018 H018 119.9

loop_
_geom_bond_atom_site_label_1
_geom_bond_atom_site_label_2
_geom_bond_distance
N001 C009 1.394(7)
N001 C00M 1.437(4)
N001 C00X 1.352(7)
C002 C005 1.434(7)
C002 C00A 1.413(8)
C002 C010 1.433(7)
N003 C009 1.319(8)
N003 N00H 1.391(4)
C004 C007 1.438(7)
C004 C00L 1.426(8)
C004 C013 1.424(7)
C005 C00F 1.414(8)
C005 C00N 1.437(9)
C006 H006 0.9300
C006 C00A 1.383(8)
C006 C00B 1.377(8)
C007 C00E 1.376(8)
C007 C00G 1.416(9)
C008 H008 0.9300
C008 C00D 1.465(8)
C008 C00N 1.349(9)
C009 C00I 1.444(8)
C00A C00U 1.418(8)
C00B H00B 0.9300
C00B C00F 1.363(9)
C00C H00C 0.9300
C00C C00G 1.356(8)
C00C C00K 1.457(8)
C00D C00J 1.398(8)
C00D C010 1.412(8)
C00E H00E 0.9300
C00E C00O 1.394(9)
C00F C00X 1.510(7)
C00G H00G 0.9300
N00H C00X 1.301(8)
C00I C00V 1.398(7)
C00I C00Y 1.424(8)
C00J H00J 0.9300
C00J C00R 1.393(9)
C00K C00Z 1.409(8)
C00K C013 1.429(8)
C00L C00W 1.400(9)
C00L C014 1.410(9)
C00M C00S 1.356(11)
C00M C016 1.398(11)
C00N H00N 0.9300
C00O H00O 0.9300
C00O C00W 1.380(9)
C00P H00P 0.9300
C00P C00V 1.441(8)
C00P C014 1.359(8)
C00Q C00T 1.453(8)
C00Q C010 1.400(7)
C00Q C012 1.419(7)
C00R H00R 0.9300
C00R C012 1.380(9)
C00S H00S 0.9300
C00S C011 1.371(12)
C00T H00T 0.9300
C00T C00U 1.347(8)
C00U H00U 0.9300
C00V C013 1.408(7)
C00W H00W 0.9300
C00Y H00Y 0.9300
C00Y C00Z 1.378(8)
C00Z H00Z 0.9300
C011 C015 1.37(2)
C011 C017 1.385(10)
C012 H012 0.9300
C014 H014 0.9300
C015 H015 0.9300
C015 C018 1.36(2)
C016 H016 0.9300
C016 C018 1.432(14)
C017 H01A 0.9600
C017 H01B 0.9600
C017 H01C 0.9600
C018 H018 0.9300
